data_7226823
loop_
_publ_author_name
'Du, Jian-Long'
'Li, Chao-Ping'
'Gao, Ju-Ping'
'Zhang, Xiao-Ying'
'Jing, Xu'
'Mu, Yajuan'
'Li, Li-Jun'

_publ_section_title
;
 Zn(II) and Cd(II) coordination networks based on N-donor ligand:
 synthesis, crystal structures, and sensing of nitroaromatic explosives
;
_journal_name_full 'RSC Adv.'
_journal_paper_doi 10.1039/C6RA22875E
_journal_year 2016
_chemical_formula_moiety 'C9 H6 Cl N7 Zn '
_chemical_formula_sum 'C9 H6 Cl N7 Zn'
_chemical_formula_weight 313.03
_chemical_name_systematic
; 
 ? 
;
_space_group_IT_number 14
_symmetry_cell_setting monoclinic
_symmetry_space_group_name_Hall '-P 2ybc'
_symmetry_space_group_name_H-M 'P 1 21/c 1'
_atom_sites_solution_hydrogens geom
_atom_sites_solution_primary direct
_atom_sites_solution_secondary difmap
_audit_creation_method SHELXL-97
_audit_update_record
;
2016-08-09 deposited with the CCDC.
2016-10-19 downloaded from the CCDC.
;
_cell_angle_alpha 90.00
_cell_angle_beta 94.301(2)
_cell_angle_gamma 90.00
_cell_formula_units_Z 4
_cell_length_a 11.1871(10)
_cell_length_b 10.6211(9)
_cell_length_c 9.5987(8)
_cell_measurement_reflns_used 2732
_cell_measurement_temperature 296(2)
_cell_measurement_theta_max 30.10
_cell_measurement_theta_min 2.65
_cell_volume 1137.30(17)
_computing_cell_refinement 'Bruker SAINT'
_computing_data_collection 'Bruker APEX2'
_computing_data_reduction 'Bruker SAINT'
_computing_molecular_graphics 'Bruker SHELXTL'
_computing_publication_material 'Bruker SHELXTL'
_computing_structure_refinement 'SHELXL-97 (Sheldrick, 1997)'
_computing_structure_solution 'SHELXS-97 (Sheldrick, 1990)'
_diffrn_ambient_temperature 296(2)
_diffrn_measured_fraction_theta_full 0.992
_diffrn_measured_fraction_theta_max 0.992
_diffrn_measurement_device_type 'Bruker APEX-II CCD'
_diffrn_measurement_method '\f and \w scans'
_diffrn_radiation_monochromator graphite
_diffrn_radiation_source 'fine-focus sealed tube'
_diffrn_radiation_type MoK\a
_diffrn_radiation_wavelength 0.71073
_diffrn_reflns_av_R_equivalents 0.0214
_diffrn_reflns_av_sigmaI/netI 0.0244
_diffrn_reflns_limit_h_max 12
_diffrn_reflns_limit_h_min -13
_diffrn_reflns_limit_k_max 11
_diffrn_reflns_limit_k_min -12
_diffrn_reflns_limit_l_max 11
_diffrn_reflns_limit_l_min -6
_diffrn_reflns_number 5612
_diffrn_reflns_theta_full 25.01
_diffrn_reflns_theta_max 25.01
_diffrn_reflns_theta_min 1.83
_diffrn_standards_number 0
_exptl_absorpt_coefficient_mu 2.385
_exptl_absorpt_correction_T_max 0.9319
_exptl_absorpt_correction_T_min 0.8140
_exptl_absorpt_correction_type multi-scan
_exptl_crystal_colour colourless
_exptl_crystal_density_diffrn 1.828
_exptl_crystal_density_method 'not measured'
_exptl_crystal_description block
_exptl_crystal_F_000 624
_exptl_crystal_size_max 0.09
_exptl_crystal_size_mid 0.04
_exptl_crystal_size_min 0.03
_refine_diff_density_max 0.550
_refine_diff_density_min -0.292
_refine_diff_density_rms 0.071
_refine_ls_extinction_method none
_refine_ls_goodness_of_fit_ref 1.108
_refine_ls_hydrogen_treatment mixed
_refine_ls_matrix_type full
_refine_ls_number_parameters 163
_refine_ls_number_reflns 1986
_refine_ls_number_restraints 0
_refine_ls_restrained_S_all 1.108
_refine_ls_R_factor_all 0.0355
_refine_ls_R_factor_gt 0.0293
_refine_ls_shift/su_max 0.001
_refine_ls_shift/su_mean 0.000
_refine_ls_structure_factor_coef Fsqd
_refine_ls_weighting_details 'calc w=1/[\s^2^(Fo^2^)+(0.0419P)^2^+0.5750P] where P=(Fo^2^+2Fc^2^)/3'
_refine_ls_weighting_scheme calc
_refine_ls_wR_factor_gt 0.0747
_refine_ls_wR_factor_ref 0.0780
_reflns_number_gt 1733
_reflns_number_total 1986
_reflns_threshold_expression >2sigma(I)
_cod_data_source_file c6ra22875e2.cif
_cod_data_source_block 1
_cod_depositor_comments
;
The following automatic conversions were performed:

'_symmetry_cell_setting' value 'Monoclinic' changed to 'monoclinic'
according to
/usr/data/users/saulius/crontab/automatic-downloads/rss-feeds/RSC/lib/dictionaries/cif_core.dic
dictionary named 'cif_core.dic' version 2.4.2 from 2011-04-26.

Automatic conversion script
Id: cif_fix_values 4268 2015-11-12 08:31:59Z antanas 
;
_cod_original_sg_symbol_H-M 'P 21/c '
_cod_database_code 7226823

loop_
_symmetry_equiv_pos_as_xyz
'x, y, z'
'-x, y+1/2, -z+1/2'
'-x, -y, -z'
'x, -y-1/2, z-1/2'

loop_
_atom_site_label
_atom_site_type_symbol
_atom_site_fract_x
_atom_site_fract_y
_atom_site_fract_z
_atom_site_U_iso_or_equiv
_atom_site_adp_type
_atom_site_occupancy
_atom_site_symmetry_multiplicity
_atom_site_calc_flag
_atom_site_refinement_flags
Zn1 Zn 0.58121(3) 0.90965(3) 0.77516(3) 0.02452(13) Uani 1 1 d .
Cl1 Cl 0.64096(8) 1.10378(8) 0.73399(11) 0.0491(3) Uani 1 1 d .
N1 N 0.4025(2) 0.9211(2) 0.7713(3) 0.0287(6) Uani 1 1 d .
N2 N 0.2184(2) 0.9605(3) 0.6729(3) 0.0501(8) Uani 1 1 d .
N3 N 0.2133(2) 0.9038(2) 0.8000(3) 0.0288(6) Uani 1 1 d .
N4 N -0.3465(2) 0.8251(2) 0.9479(2) 0.0259(5) Uani 1 1 d .
N5 N -0.4266(2) 0.7718(2) 1.0281(2) 0.0287(6) Uani 1 1 d .
N6 N -0.3658(2) 0.7039(3) 1.1212(3) 0.0322(6) Uani 1 1 d .
N7 N -0.2469(2) 0.7092(3) 1.1069(3) 0.0362(6) Uani 1 1 d .
C1 C 0.3236(2) 0.8810(3) 0.8560(3) 0.0257(6) Uani 1 1 d .
H1 H 0.3421 0.8426 0.9420 0.031 Uiso 1 1 calc R
C2 C 0.3335(3) 0.9680(4) 0.6616(4) 0.0488(10) Uani 1 1 d .
H2 H 0.3658 1.0029 0.5839 0.059 Uiso 1 1 calc R
C3 C 0.0995(2) 0.8735(3) 0.8510(3) 0.0278(6) Uani 1 1 d .
C4 C 0.0043(2) 0.9535(3) 0.8196(3) 0.0297(7) Uani 1 1 d .
H4 H 0.0142 1.0260 0.7672 0.036 Uiso 1 1 calc R
C5 C -0.1059(3) 0.9247(3) 0.8671(3) 0.0289(7) Uani 1 1 d .
H5 H -0.1709 0.9775 0.8456 0.035 Uiso 1 1 calc R
C6 C -0.1202(2) 0.8177(3) 0.9464(3) 0.0288(6) Uani 1 1 d .
C7 C -0.0230(3) 0.7386(3) 0.9776(4) 0.0374(8) Uani 1 1 d .
H7 H -0.0323 0.6669 1.0314 0.045 Uiso 1 1 calc R
C8 C 0.0880(3) 0.7658(3) 0.9290(4) 0.0368(8) Uani 1 1 d .
H8 H 0.1530 0.7125 0.9486 0.044 Uiso 1 1 calc R
C9 C -0.2369(2) 0.7857(3) 0.9987(3) 0.0276(6) Uani 1 1 d .

loop_
_atom_site_aniso_label
_atom_site_aniso_U_11
_atom_site_aniso_U_22
_atom_site_aniso_U_33
_atom_site_aniso_U_23
_atom_site_aniso_U_13
_atom_site_aniso_U_12
Zn1 0.01801(19) 0.0302(2) 0.0262(2) 0.00125(14) 0.00718(13) 0.00164(13)
Cl1 0.0381(5) 0.0338(4) 0.0767(7) 0.0169(4) 0.0129(4) -0.0010(3)
N1 0.0196(12) 0.0310(13) 0.0362(14) 0.0040(11) 0.0073(11) 0.0003(10)
N2 0.0221(14) 0.085(2) 0.0442(17) 0.0287(17) 0.0089(13) 0.0048(14)
N3 0.0203(12) 0.0365(14) 0.0301(14) 0.0045(11) 0.0056(10) -0.0015(10)
N4 0.0186(12) 0.0353(14) 0.0247(12) 0.0023(11) 0.0081(10) -0.0006(10)
N5 0.0222(12) 0.0400(14) 0.0250(12) 0.0021(11) 0.0075(10) -0.0022(11)
N6 0.0226(13) 0.0483(16) 0.0264(13) 0.0085(12) 0.0067(11) -0.0031(11)
N7 0.0182(12) 0.0573(17) 0.0335(14) 0.0135(13) 0.0041(11) -0.0015(12)
C1 0.0181(14) 0.0304(15) 0.0290(15) 0.0021(12) 0.0046(12) 0.0024(11)
C2 0.0258(17) 0.076(3) 0.045(2) 0.028(2) 0.0099(15) -0.0001(17)
C3 0.0152(13) 0.0375(16) 0.0313(16) -0.0012(13) 0.0069(12) -0.0035(12)
C4 0.0228(14) 0.0338(16) 0.0327(16) 0.0052(14) 0.0032(12) -0.0016(12)
C5 0.0165(14) 0.0376(16) 0.0325(16) 0.0012(13) 0.0021(12) 0.0003(12)
C6 0.0188(14) 0.0398(17) 0.0284(15) 0.0004(13) 0.0055(12) -0.0025(12)
C7 0.0249(16) 0.0433(19) 0.045(2) 0.0127(16) 0.0083(14) -0.0006(13)
C8 0.0217(15) 0.0414(18) 0.048(2) 0.0107(16) 0.0092(14) 0.0032(13)
C9 0.0201(14) 0.0363(16) 0.0268(15) 0.0003(13) 0.0051(12) -0.0040(12)

loop_
_atom_type_symbol
_atom_type_description
_atom_type_scat_dispersion_real
_atom_type_scat_dispersion_imag
_atom_type_scat_source
C C 0.0033 0.0016 'International Tables Vol C Tables 4.2.6.8 and 6.1.1.4'
H H 0.0000 0.0000 'International Tables Vol C Tables 4.2.6.8 and 6.1.1.4'
N N 0.0061 0.0033 'International Tables Vol C Tables 4.2.6.8 and 6.1.1.4'
Cl Cl 0.1484 0.1585 'International Tables Vol C Tables 4.2.6.8 and 6.1.1.4'
Zn Zn 0.2839 1.4301 'International Tables Vol C Tables 4.2.6.8 and 6.1.1.4'

loop_
_geom_angle_atom_site_label_1
_geom_angle_atom_site_label_2
_geom_angle_atom_site_label_3
_geom_angle
_geom_angle_site_symmetry_1
_geom_angle_site_symmetry_3
N1 Zn1 N4 112.56(10) . 1_655
N1 Zn1 N6 111.64(10) . 4_675
N4 Zn1 N6 102.40(10) 1_655 4_675
N1 Zn1 Cl1 104.76(7) . .
N4 Zn1 Cl1 117.21(7) 1_655 .
N6 Zn1 Cl1 108.36(8) 4_675 .
C1 N1 C2 103.3(2) . .
C1 N1 Zn1 133.2(2) . .
C2 N1 Zn1 123.3(2) . .
C2 N2 N3 102.1(3) . .
C1 N3 N2 110.0(2) . .
C1 N3 C3 129.9(3) . .
N2 N3 C3 120.1(2) . .
N5 N4 C9 106.7(2) . .
N5 N4 Zn1 114.65(17) . 1_455
C9 N4 Zn1 137.45(19) . 1_455
N6 N5 N4 106.8(2) . .
N5 N6 N7 112.1(2) . .
N5 N6 Zn1 131.57(19) . 4_476
N7 N6 Zn1 116.32(19) . 4_476
C9 N7 N6 104.2(2) . .
N1 C1 N3 109.7(3) . .
N1 C1 H1 125.2 . .
N3 C1 H1 125.2 . .
N2 C2 N1 115.0(3) . .
N2 C2 H2 122.5 . .
N1 C2 H2 122.5 . .
C4 C3 C8 121.9(3) . .
C4 C3 N3 118.5(3) . .
C8 C3 N3 119.6(3) . .
C3 C4 C5 119.0(3) . .
C3 C4 H4 120.5 . .
C5 C4 H4 120.5 . .
C4 C5 C6 120.5(3) . .
C4 C5 H5 119.8 . .
C6 C5 H5 119.8 . .
C5 C6 C7 119.6(3) . .
C5 C6 C9 121.3(3) . .
C7 C6 C9 119.1(3) . .
C8 C7 C6 120.4(3) . .
C8 C7 H7 119.8 . .
C6 C7 H7 119.8 . .
C3 C8 C7 118.5(3) . .
C3 C8 H8 120.7 . .
C7 C8 H8 120.7 . .
N7 C9 N4 110.1(2) . .
N7 C9 C6 122.4(3) . .
N4 C9 C6 127.5(3) . .

loop_
_geom_bond_atom_site_label_1
_geom_bond_atom_site_label_2
_geom_bond_distance
_geom_bond_site_symmetry_2
Zn1 N1 2.000(2) .
Zn1 N4 2.002(2) 1_655
Zn1 N6 2.030(2) 4_675
Zn1 Cl1 2.2122(9) .
N1 C1 1.316(4) .
N1 C2 1.353(4) .
N2 C2 1.302(4) .
N2 N3 1.365(4) .
N3 C1 1.331(4) .
N3 C3 1.434(4) .
N4 N5 1.348(3) .
N4 C9 1.352(4) .
N4 Zn1 2.002(2) 1_455
N5 N6 1.300(3) .
N6 N7 1.349(3) .
N6 Zn1 2.030(2) 4_476
N7 C9 1.329(4) .
C1 H1 0.9300 .
C2 H2 0.9300 .
C3 C4 1.378(4) .
C3 C8 1.378(4) .
C4 C5 1.380(4) .
C4 H4 0.9300 .
C5 C6 1.383(4) .
C5 H5 0.9300 .
C6 C7 1.389(4) .
C6 C9 1.474(4) .
C7 C8 1.389(4) .
C7 H7 0.9300 .
C8 H8 0.9300 .
